data_4102008
loop_
_publ_author_name
'Jong Min Lim'
'Jae-Yoon Shin'
'Yasuo Tanaka'
'Shohei Saito'
'Atsuhiro Osuka'
'Dongho Kim'

_publ_section_title
;
 Protonated [4n]\p and [4n+2]\p Octaphyrins Choose Their M\"obius/H\"uckel
 Aromatic Topology
;
_journal_name_full 'Journal of the American Chemical Society'
_journal_page_first 3105
_journal_page_last 3114
_journal_paper_doi 10.1021/ja909744z
_journal_volume 132
_journal_year 2010
_chemical_formula_moiety 'C88 H22 F40 N8, 2(C2 F3 O2), 6(C2 H F3 O2)'
_chemical_formula_sum 'C104 H28 F64 N8 O16'
_chemical_formula_weight 2861.35
_chemical_name_systematic
; 
 ? 
;
_space_group_IT_number 15
_symmetry_cell_setting monoclinic
_symmetry_Int_Tables_number 15
_symmetry_space_group_name_Hall '-C 2yc'
_symmetry_space_group_name_H-M 'C 1 2/c 1'
_atom_sites_solution_hydrogens geom
_atom_sites_solution_primary direct
_atom_sites_solution_secondary difmap
_audit_creation_method SHELXL-97
_cell_angle_alpha 90.00
_cell_angle_beta 104.353(2)
_cell_angle_gamma 90.00
_cell_formula_units_Z 8
_cell_length_a 30.357(2)
_cell_length_b 22.0294(16)
_cell_length_c 38.924(4)
_cell_measurement_reflns_used 5692
_cell_measurement_temperature 90(2)
_cell_measurement_theta_max 22.20
_cell_measurement_theta_min 2.31
_cell_volume 25218(4)
_computing_cell_refinement 'Bruker SMART'
_computing_data_collection 'Bruker SMART'
_computing_data_reduction 'Bruker SAINT'
_computing_molecular_graphics 'Bruker SHELXTL'
_computing_publication_material 'Bruker SHELXTL'
_computing_structure_refinement 'SHELXL-97 (Sheldrick, 1997)'
_computing_structure_solution 'SHELXS-97 (Sheldrick, 1990)'
_diffrn_ambient_temperature 90(2)
_diffrn_detector_area_resol_mean 8.366
_diffrn_measured_fraction_theta_full 0.997
_diffrn_measured_fraction_theta_max 0.997
_diffrn_measurement_device_type 'CCD area detector'
_diffrn_measurement_method 'phi and omega scans'
_diffrn_radiation_monochromator graphite
_diffrn_radiation_source 'fine-focus sealed tube'
_diffrn_radiation_type MoK\a
_diffrn_radiation_wavelength 0.71073
_diffrn_reflns_av_R_equivalents 0.0554
_diffrn_reflns_av_sigmaI/netI 0.0820
_diffrn_reflns_limit_h_max 36
_diffrn_reflns_limit_h_min -34
_diffrn_reflns_limit_k_max 22
_diffrn_reflns_limit_k_min -26
_diffrn_reflns_limit_l_max 46
_diffrn_reflns_limit_l_min -35
_diffrn_reflns_number 64857
_diffrn_reflns_theta_full 25.00
_diffrn_reflns_theta_max 25.00
_diffrn_reflns_theta_min 1.08
_exptl_absorpt_coefficient_mu 0.165
_exptl_absorpt_correction_T_max 0.9523
_exptl_absorpt_correction_T_min 0.9223
_exptl_absorpt_correction_type empirical
_exptl_crystal_colour violet
_exptl_crystal_density_diffrn 1.507
_exptl_crystal_density_method 'not measured'
_exptl_crystal_description prism
_exptl_crystal_F_000 11296
_exptl_crystal_size_max 0.50
_exptl_crystal_size_mid 0.40
_exptl_crystal_size_min 0.30
_platon_squeeze_details
;
;
_refine_diff_density_max 1.668
_refine_diff_density_min -0.688
_refine_diff_density_rms 0.099
_refine_ls_extinction_method none
_refine_ls_goodness_of_fit_ref 1.062
_refine_ls_hydrogen_treatment constr
_refine_ls_matrix_type full
_refine_ls_number_parameters 1729
_refine_ls_number_reflns 22159
_refine_ls_number_restraints 67
_refine_ls_restrained_S_all 1.068
_refine_ls_R_factor_all 0.1390
_refine_ls_R_factor_gt 0.0939
_refine_ls_shift/su_max 0.046
_refine_ls_shift/su_mean 0.001
_refine_ls_structure_factor_coef Fsqd
_refine_ls_weighting_details 'calc w=1/[\s^2^(Fo^2^)+(0.1755P)^2^+0.0000P] where P=(Fo^2^+2Fc^2^)/3'
_refine_ls_weighting_scheme calc
_refine_ls_wR_factor_gt 0.2698
_refine_ls_wR_factor_ref 0.2905
_reflns_number_gt 12196
_reflns_number_total 22159
_reflns_threshold_expression >2sigma(I)
_cod_data_source_file ja909744z_si_001.cif
_cod_data_source_block 80419sa
_cod_original_sg_symbol_H-M 'C 2/c'
_cod_database_code 4102008

loop_
_symmetry_equiv_pos_as_xyz
'x, y, z'
'-x, y, -z+1/2'
'x+1/2, y+1/2, z'
'-x+1/2, y+1/2, -z+1/2'
'-x, -y, -z'
'x, -y, z-1/2'
'-x+1/2, -y+1/2, -z'
'x+1/2, -y+1/2, z-1/2'

loop_
_atom_site_label
_atom_site_type_symbol
_atom_site_fract_x
_atom_site_fract_y
_atom_site_fract_z
_atom_site_U_iso_or_equiv
_atom_site_adp_type
_atom_site_occupancy
_atom_site_symmetry_multiplicity
_atom_site_calc_flag
_atom_site_refinement_flags
_atom_site_disorder_assembly
_atom_site_disorder_group
F20 F 0.46668(9) 0.13063(14) 0.00195(8) 0.0371(7) Uani 1 1 d . . .
F16 F 0.57101(9) 0.10763(13) 0.11336(8) 0.0338(7) Uani 1 1 d . . .
F5 F 0.30958(11) -0.34614(14) 0.17466(9) 0.0447(8) Uani 1 1 d . . .
F17 F 0.63892(9) 0.14361(15) 0.08506(9) 0.0433(8) Uani 1 1 d . . .
F19 F 0.53546(11) 0.16351(16) -0.02633(9) 0.0488(9) Uani 1 1 d . . .
F21 F 0.41052(11) 0.26164(16) -0.00704(8) 0.0495(9) Uani 1 1 d . . .
F1 F 0.22952(10) -0.25844(14) 0.06660(8) 0.0410(8) Uani 1 1 d . . .
F18 F 0.62122(10) 0.17102(15) 0.01495(10) 0.0479(9) Uani 1 1 d . . .
F2 F 0.21096(11) -0.36956(16) 0.03942(9) 0.0513(9) Uani 1 1 d . . .
F4 F 0.29045(12) -0.45726(15) 0.14735(12) 0.0649(11) Uani 1 1 d . . .
C62 C 0.58760(18) 0.1546(3) 0.02897(16) 0.0372(14) Uani 1 1 d . . .
F25 F 0.45359(11) 0.39554(16) 0.08987(10) 0.0535(9) Uani 1 1 d . . .
F30 F 0.22318(14) 0.3428(2) 0.15850(11) 0.0764(14) Uani 1 1 d . . .
F23 F 0.51184(14) 0.42017(19) -0.01000(13) 0.0804(13) Uani 1 1 d . . .
F24 F 0.50600(13) 0.45670(16) 0.05639(13) 0.0726(13) Uani 1 1 d . . .
F22 F 0.46569(16) 0.3202(2) -0.03995(11) 0.0805(14) Uani 1 1 d . . .
F10 F 0.47015(12) -0.3243(2) 0.08568(11) 0.0687(12) Uani 1 1 d U . .
F7 F 0.39426(19) -0.4657(2) 0.1704(2) 0.143(3) Uani 1 1 d . . .
F6 F 0.41148(13) -0.34867(17) 0.18758(12) 0.0657(12) Uani 1 1 d . . .
F40 F 0.17283(12) -0.04442(16) 0.07359(10) 0.0567(10) Uani 1 1 d . . .
F37 F 0.07989(14) 0.0783(2) 0.15353(18) 0.114(2) Uani 1 1 d . . .
F3 F 0.24131(12) -0.46942(15) 0.07892(11) 0.0604(10) Uani 1 1 d . . .
F36 F 0.15961(13) 0.02556(18) 0.18495(13) 0.0661(11) Uani 1 1 d . . .
F38 F 0.04682(13) 0.07083(19) 0.08256(19) 0.122(2) Uani 1 1 d . . .
F39 F 0.09324(14) 0.01005(18) 0.04298(14) 0.0884(16) Uani 1 1 d . . .
F34 F 0.29965(15) 0.1545(2) 0.33147(10) 0.0728(12) Uani 1 1 d . . .
F33 F 0.38246(16) 0.20527(19) 0.34482(9) 0.0705(12) Uani 1 1 d . . .
F32 F 0.42539(13) 0.2207(2) 0.29208(10) 0.0687(11) Uani 1 1 d . . .
F31 F 0.38420(11) 0.18533(16) 0.22578(9) 0.0487(9) Uani 1 1 d . . .
F29 F 0.20759(17) 0.4300(2) 0.20301(13) 0.0959(16) Uani 1 1 d . . .
F26 F 0.37558(14) 0.40433(19) 0.18030(11) 0.0694(12) Uani 1 1 d . . .
F8 F 0.41255(18) -0.5118(2) 0.1105(2) 0.147(3) Uani 1 1 d U . .
F9 F 0.45175(18) -0.4422(3) 0.07004(19) 0.132(2) Uani 1 1 d U . .
F28 F 0.2770(2) 0.5036(2) 0.23681(14) 0.117(2) Uani 1 1 d . . .
F27 F 0.3600(2) 0.4898(2) 0.22475(13) 0.1067(19) Uani 1 1 d . . .
F35 F 0.25851(14) 0.11919(18) 0.26526(11) 0.0664(11) Uani 1 1 d . . .
F11 F 0.56234(10) -0.17843(13) 0.06673(8) 0.0383(7) Uani 1 1 d . . .
F15 F 0.60179(10) -0.01391(14) 0.14628(9) 0.0411(8) Uani 1 1 d . . .
F14 F 0.68309(10) -0.00722(15) 0.13080(10) 0.0489(9) Uani 1 1 d . . .
F13 F 0.70473(10) -0.08580(16) 0.08395(10) 0.0541(10) Uani 1 1 d . . .
F12 F 0.64284(12) -0.16924(16) 0.05079(11) 0.0588(10) Uani 1 1 d . . .
N8A N 0.24921(15) 0.0529(2) 0.17067(13) 0.0378(11) Uani 1 1 d . . .
N7A N 0.29718(14) 0.2364(2) 0.18128(12) 0.0337(10) Uani 1 1 d . . .
H1A H 0.2995 0.2569 0.2010 0.040 Uiso 1 1 calc R . .
N6A N 0.35231(13) 0.29662(18) 0.10245(11) 0.0274(10) Uani 1 1 d . . .
H2A H 0.3571 0.2588 0.1097 0.033 Uiso 1 1 calc R . .
N5A N 0.44535(13) 0.20066(18) 0.06456(11) 0.0259(9) Uani 1 1 d . . .
H3A H 0.4699 0.2188 0.0614 0.031 Uiso 1 1 calc R . .
N4A N 0.51131(13) -0.00086(17) 0.09036(11) 0.0227(9) Uani 1 1 d . . .
H4A H 0.5325 0.0015 0.0786 0.027 Uiso 1 1 calc R . .
N3A N 0.48030(14) -0.17380(18) 0.13093(12) 0.0292(10) Uani 1 1 d . . .
H5A H 0.4560 -0.1505 0.1268 0.035 Uiso 1 1 calc R . .
N2A N 0.36196(13) -0.26047(19) 0.13679(12) 0.0317(10) Uani 1 1 d . . .
H6A H 0.3554 -0.2934 0.1237 0.038 Uiso 1 1 calc R . .
N1A N 0.25770(13) -0.13282(19) 0.14486(12) 0.0305(10) Uani 1 1 d . . .
C8A C 0.40097(16) -0.1849(2) 0.16988(14) 0.0281(12) Uani 1 1 d . . .
H7A H 0.4254 -0.1593 0.1814 0.034 Uiso 1 1 calc R . .
C12A C 0.52790(18) -0.2549(2) 0.14610(16) 0.0401(14) Uani 1 1 d . . .
H8A H 0.5389 -0.2947 0.1525 0.048 Uiso 1 1 calc R . .
C4A C 0.25008(16) -0.1942(2) 0.13755(14) 0.0287(12) Uani 1 1 d . . .
C3A C 0.20260(16) -0.2033(2) 0.13007(15) 0.0321(12) Uani 1 1 d . . .
H9A H 0.1874 -0.2411 0.1249 0.039 Uiso 1 1 calc R . .
C39A C 0.24693(18) -0.0098(2) 0.17056(17) 0.0387(14) Uani 1 1 d . . .
C43 C 0.23382(18) -0.3629(3) 0.07258(16) 0.0392(14) Uani 1 1 d . . .
C32A C 0.29038(18) 0.2145(2) 0.12387(15) 0.0355(13) Uani 1 1 d . . .
H10A H 0.2880 0.2196 0.0992 0.043 Uiso 1 1 calc R . .
C27A C 0.35123(17) 0.3837(2) 0.07142(15) 0.0328(12) Uani 1 1 d . . .
H11A H 0.3557 0.4123 0.0543 0.039 Uiso 1 1 calc R . .
C41 C 0.26968(16) -0.2981(2) 0.12201(14) 0.0284(12) Uani 1 1 d . . .
C35A C 0.29551(18) 0.1338(2) 0.20572(15) 0.0356(13) Uani 1 1 d . . .
C13A C 0.55293(17) -0.2065(2) 0.14013(16) 0.0384(14) Uani 1 1 d . . .
H12A H 0.5850 -0.2060 0.1432 0.046 Uiso 1 1 calc R . .
C10A C 0.44329(17) -0.2663(2) 0.14333(15) 0.0324(12) Uani 1 1 d . . .
C60 C 0.56140(16) 0.1216(2) 0.07950(14) 0.0262(11) Uani 1 1 d . . .
C25A C 0.40031(16) 0.2934(2) 0.06111(14) 0.0293(12) Uani 1 1 d . . .
C24A C 0.40623(15) 0.2284(2) 0.06468(13) 0.0267(11) Uani 1 1 d . . .
C38A C 0.28021(19) -0.0294(3) 0.19997(16) 0.0396(14) Uani 1 1 d . . .
H13A H 0.2872 -0.0706 0.2062 0.048 Uiso 1 1 calc R . .
C23A C 0.37436(17) 0.1828(2) 0.06921(14) 0.0293(12) Uani 1 1 d . . .
H14A H 0.3437 0.1892 0.0702 0.035 Uiso 1 1 calc R . .
C17A C 0.46787(16) -0.0356(2) 0.12466(14) 0.0281(11) Uani 1 1 d . . .
H15A H 0.4553 -0.0615 0.1393 0.034 Uiso 1 1 calc R . .
C2A C 0.18230(17) -0.1485(2) 0.13145(15) 0.0366(13) Uani 1 1 d . . .
H16A H 0.1505 -0.1412 0.1269 0.044 Uiso 1 1 calc R . .
C22A C 0.39641(16) 0.1285(2) 0.07186(13) 0.0251(11) Uani 1 1 d . . .
H17A H 0.3834 0.0900 0.0744 0.030 Uiso 1 1 calc R . .
C66 C 0.43296(19) 0.3101(3) 0.00887(17) 0.0425(15) Uani 1 1 d . . .
C5A C 0.28348(16) -0.2367(2) 0.13696(13) 0.0278(11) Uani 1 1 d . . .
C70 C 0.45392(18) 0.3778(2) 0.05762(19) 0.0419(15) Uani 1 1 d . . .
C59 C 0.51704(15) 0.1184(2) 0.05813(15) 0.0272(12) Uani 1 1 d . . .
C21 C 0.44133(16) 0.1386(2) 0.07018(13) 0.0251(11) Uani 1 1 d . . .
C64 C 0.50976(17) 0.1329(2) 0.02343(14) 0.0283(12) Uani 1 1 d . . .
C29 C 0.32647(17) 0.3374(2) 0.11556(13) 0.0292(12) Uani 1 1 d . . .
C63 C 0.54327(17) 0.1510(3) 0.00830(15) 0.0347(13) Uani 1 1 d . . .
C19 C 0.48017(16) 0.0430(2) 0.09115(14) 0.0267(11) Uani 1 1 d . . .
C9 C 0.40417(16) -0.2381(2) 0.14892(14) 0.0281(12) Uani 1 1 d . . .
C71 C 0.2978(2) 0.3710(2) 0.16710(16) 0.0430(15) Uani 1 1 d . . .
C7 C 0.35609(16) -0.1780(2) 0.17010(15) 0.0295(12) Uani 1 1 d . . .
H18 H 0.3438 -0.1480 0.1826 0.035 Uiso 1 1 calc R . .
C68 C 0.4849(2) 0.3897(3) 0.00699(19) 0.0533(18) Uani 1 1 d . . .
C20 C 0.47837(15) 0.0985(2) 0.07360(12) 0.0208(10) Uani 1 1 d . . .
C14 C 0.52259(15) -0.1561(2) 0.12845(14) 0.0286(12) Uani 1 1 d . . .
C61 C 0.59650(16) 0.1404(2) 0.06436(15) 0.0310(13) Uani 1 1 d . . .
C31 C 0.29880(17) 0.2609(2) 0.14945(13) 0.0291(12) Uani 1 1 d . . .
C30 C 0.30713(18) 0.3232(3) 0.14353(16) 0.0387(14) Uani 1 1 d . . .
C18 C 0.45308(17) 0.0213(2) 0.11379(13) 0.0271(11) Uani 1 1 d . . .
H19 H 0.4291 0.0426 0.1201 0.033 Uiso 1 1 calc R . .
C69 C 0.48142(19) 0.4092(2) 0.0389(2) 0.0523(19) Uani 1 1 d . . .
C65 C 0.42861(17) 0.3274(2) 0.04233(15) 0.0328(13) Uani 1 1 d . . .
C46 C 0.28549(18) -0.3514(2) 0.14105(15) 0.0353(13) Uani 1 1 d . . .
C40 C 0.21213(17) -0.0426(2) 0.14710(16) 0.0363(13) Uani 1 1 d . . .
C11 C 0.48187(16) -0.2346(2) 0.14099(14) 0.0292(12) Uani 1 1 d . . .
C83 C 0.16860(19) -0.0120(3) 0.13063(18) 0.0424(15) Uani 1 1 d . . .
C15 C 0.53440(15) -0.1010(2) 0.11603(13) 0.0260(11) Uani 1 1 d . . .
C33 C 0.28608(19) 0.1602(3) 0.14075(16) 0.0401(14) Uani 1 1 d . . .
H20 H 0.2807 0.1213 0.1300 0.048 Uiso 1 1 calc R . .
C37 C 0.30130(18) 0.0196(2) 0.21854(16) 0.0361(13) Uani 1 1 d . . .
H21 H 0.3243 0.0185 0.2401 0.043 Uiso 1 1 calc R . .
C45 C 0.27567(19) -0.4078(3) 0.12734(17) 0.0429(15) Uani 1 1 d . . .
C6 C 0.33074(16) -0.2256(2) 0.14742(14) 0.0298(12) Uani 1 1 d . . .
C67 C 0.4612(2) 0.3408(3) -0.00943(19) 0.0555(18) Uani 1 1 d . . .
C26 C 0.36989(17) 0.3227(2) 0.07642(15) 0.0315(12) Uani 1 1 d . . .
C42 C 0.24442(16) -0.3066(2) 0.08701(14) 0.0298(12) Uani 1 1 d . . .
C76 C 0.2581(2) 0.3789(3) 0.17462(19) 0.0528(17) Uani 1 1 d . . .
C36 C 0.28265(18) 0.0721(3) 0.19970(16) 0.0377(13) Uani 1 1 d . . .
C16 C 0.50496(16) -0.0491(2) 0.11041(13) 0.0256(11) Uani 1 1 d . . .
C34 C 0.29133(17) 0.1744(2) 0.17771(14) 0.0319(12) Uani 1 1 d . . .
C28 C 0.32591(19) 0.3927(2) 0.09582(15) 0.0358(13) Uani 1 1 d . . .
H22 H 0.3107 0.4291 0.0991 0.043 Uiso 1 1 calc R . .
C47 C 0.4411(2) -0.3326(3) 0.1364(2) 0.0508(17) Uani 1 1 d . . .
C52 C 0.4521(2) -0.3589(3) 0.1078(2) 0.069(2) Uani 1 1 d U . .
C51 C 0.4435(2) -0.4184(4) 0.0990(3) 0.090(3) Uani 1 1 d U . .
C49 C 0.4127(2) -0.4313(3) 0.1493(3) 0.091(3) Uani 1 1 d . . .
C48 C 0.4210(2) -0.3708(3) 0.1582(3) 0.064(2) Uani 1 1 d . . .
C88 C 0.1505(2) -0.0155(3) 0.0947(2) 0.0548(19) Uani 1 1 d . . .
C87 C 0.1099(2) 0.0122(3) 0.0778(2) 0.065(2) Uani 1 1 d . . .
C86 C 0.0866(2) 0.0436(3) 0.0993(4) 0.090(3) Uani 1 1 d . . .
C85 C 0.1041(2) 0.0480(3) 0.1346(3) 0.069(2) Uani 1 1 d . . .
C84 C 0.14393(19) 0.0192(3) 0.1504(3) 0.056(2) Uani 1 1 d . . .
C77 C 0.3189(2) 0.1514(2) 0.24212(15) 0.0388(14) Uani 1 1 d . . .
C82 C 0.2993(2) 0.1437(3) 0.27078(19) 0.0508(17) Uani 1 1 d . . .
C81 C 0.3207(3) 0.1615(3) 0.30479(17) 0.0530(18) Uani 1 1 d . . .
C80 C 0.3612(2) 0.1876(3) 0.31211(16) 0.0498(16) Uani 1 1 d . . .
C79 C 0.3841(2) 0.1945(3) 0.28532(16) 0.0461(16) Uani 1 1 d . . .
C78 C 0.3620(2) 0.1778(3) 0.25102(16) 0.0404(14) Uani 1 1 d . . .
C75 C 0.2482(3) 0.4235(4) 0.1968(2) 0.076(3) Uani 1 1 d . . .
C74 C 0.2843(4) 0.4600(3) 0.2125(3) 0.087(3) Uani 1 1 d . . .
C73 C 0.3268(3) 0.4530(3) 0.2088(2) 0.068(2) Uani 1 1 d . . .
C72 C 0.3335(3) 0.4119(3) 0.18384(18) 0.0557(18) Uani 1 1 d . . .
C50 C 0.4239(3) -0.4553(4) 0.1214(3) 0.089(3) Uani 1 1 d U . .
C44 C 0.25034(18) -0.4150(2) 0.09300(17) 0.0404(14) Uani 1 1 d . . .
C54 C 0.59154(17) -0.1360(2) 0.08330(15) 0.0312(12) Uani 1 1 d . . .
C53 C 0.57905(16) -0.0965(2) 0.10693(14) 0.0291(12) Uani 1 1 d . . .
C58 C 0.61061(16) -0.0534(2) 0.12267(15) 0.0319(12) Uani 1 1 d . . .
C57 C 0.65361(18) -0.0491(3) 0.11522(17) 0.0410(14) Uani 1 1 d . . .
C56 C 0.66380(17) -0.0887(3) 0.09161(17) 0.0387(14) Uani 1 1 d . . .
C55 C 0.63326(18) -0.1320(2) 0.07524(16) 0.0383(14) Uani 1 1 d . . .
C1 C 0.21732(17) -0.1041(2) 0.14090(14) 0.0317(12) Uani 1 1 d . . .
F58 F 0.35880(19) 0.5734(2) 0.00973(15) 0.1085(19) Uani 1 1 d . . .
F56 F 0.2921(2) 0.5991(3) 0.0070(2) 0.150(3) Uani 1 1 d . . .
F57 F 0.3284(2) 0.5460(2) 0.05133(16) 0.115(2) Uani 1 1 d . . .
O11 O 0.34171(15) 0.6560(2) 0.07830(12) 0.0543(12) Uani 1 1 d . . .
O12 O 0.36872(17) 0.6859(2) 0.03302(13) 0.0695(15) Uani 1 1 d . . .
H23A H 0.3777 0.7166 0.0456 0.104 Uiso 1 1 calc R . .
C99 C 0.3320(3) 0.5903(4) 0.0279(3) 0.084(3) Uani 1 1 d . . .
C100 C 0.3493(2) 0.6488(3) 0.0501(2) 0.0567(18) Uani 1 1 d . . .
F49 F 0.5404(2) 0.4098(3) 0.1513(2) 0.131(2) Uani 1 1 d . . .
F47 F 0.4786(3) 0.4317(4) 0.1668(2) 0.170(3) Uani 1 1 d . . .
F48 F 0.5314(3) 0.3856(4) 0.20246(18) 0.189(4) Uani 1 1 d . . .
O5 O 0.4566(2) 0.3125(3) 0.16901(16) 0.0900(18) Uani 1 1 d . . .
H5 H 0.4460 0.2791 0.1603 0.135 Uiso 1 1 calc R . .
O6 O 0.50752(18) 0.2943(3) 0.13501(16) 0.0812(16) Uani 1 1 d . . .
C93 C 0.5126(6) 0.3849(6) 0.1703(4) 0.131(5) Uani 1 1 d . . .
C94 C 0.4908(3) 0.3269(4) 0.1569(3) 0.078(2) Uani 1 1 d . . .
F41 F 0.64722(11) 1.02906(18) 0.02392(10) 0.0573(10) Uani 1 1 d . . .
F42 F 0.60998(13) 1.0179(2) -0.03052(11) 0.0713(12) Uani 1 1 d . . .
F43 F 0.62868(13) 0.94062(18) 0.00241(11) 0.0658(11) Uani 1 1 d . . .
O1 O 0.53460(12) 1.00324(17) -0.01057(10) 0.0394(9) Uani 1 1 d . . .
H24 H 0.5116 1.0042 -0.0023 0.059 Uiso 1 1 calc R . .
O2 O 0.57356(12) 0.99757(16) 0.04658(10) 0.0324(8) Uani 1 1 d . . .
C89 C 0.6141(2) 0.9978(3) 0.00232(17) 0.0442(15) Uani 1 1 d . . .
C90 C 0.57003(19) 0.9997(2) 0.01459(16) 0.0331(13) Uani 1 1 d . . .
F44 F 0.51992(14) 0.1952(2) 0.29273(12) 0.0781(13) Uani 1 1 d . . .
F46 F 0.53561(18) 0.1008(2) 0.29792(16) 0.119(2) Uani 1 1 d . . .
F45 F 0.50545(14) 0.1467(2) 0.33575(14) 0.0907(16) Uani 1 1 d . . .
O4 O 0.60864(15) 0.1228(2) 0.34642(12) 0.0565(12) Uani 1 1 d . . .
O3 O 0.58946(14) 0.22049(18) 0.34947(11) 0.0484(11) Uani 1 1 d . . .
C91 C 0.5356(3) 0.1525(3) 0.31609(19) 0.0598(19) Uani 1 1 d . . .
C92 C 0.5829(2) 0.1654(3) 0.33935(18) 0.0533(17) Uani 1 1 d . . .
F62 F 0.17930(11) 0.38511(17) 0.46792(9) 0.0557(10) Uani 1 1 d . . .
F64 F 0.20239(12) 0.3385(2) 0.42767(11) 0.0757(13) Uani 1 1 d . . .
F63 F 0.18964(13) 0.29009(19) 0.47172(12) 0.0748(12) Uani 1 1 d . . .
O16 O 0.10383(14) 0.2797(2) 0.43299(11) 0.0476(10) Uani 1 1 d . . .
O15 O 0.11022(13) 0.36719(17) 0.40568(11) 0.0427(10) Uani 1 1 d . . .
C104 C 0.12459(19) 0.3263(3) 0.42739(16) 0.0395(14) Uani 1 1 d . . .
C103 C 0.1745(2) 0.3333(3) 0.44868(17) 0.0467(16) Uani 1 1 d . . .
F60 F 0.06928(12) 0.79974(18) 0.01341(11) 0.0598(10) Uani 1 1 d . . .
F59 F 0.09504(13) 0.87312(16) 0.04847(12) 0.0692(12) Uani 1 1 d . . .
F61 F 0.12733(11) 0.78630(18) 0.05656(12) 0.0642(11) Uani 1 1 d . . .
O14 O 0.02517(12) 0.76231(18) 0.05939(13) 0.0510(11) Uani 1 1 d . . .
O13 O 0.06778(17) 0.8218(3) 0.10081(16) 0.0828(17) Uani 1 1 d . . .
H26 H 0.0499 0.8108 0.1130 0.124 Uiso 1 1 calc R . .
C102 C 0.0563(2) 0.7962(3) 0.0701(2) 0.0531(18) Uani 1 1 d . . .
C101 C 0.08773(19) 0.8141(3) 0.0465(2) 0.0475(16) Uani 1 1 d . . .
F52 F 0.3784(3) 0.3469(3) 0.25947(17) 0.148(3) Uani 1 1 d . . .
F51 F 0.37530(18) 0.3248(2) 0.31181(12) 0.0905(14) Uani 1 1 d . . .
F50 F 0.3517(2) 0.4116(3) 0.29138(18) 0.118(2) Uani 1 1 d . . .
O7 O 0.3005(3) 0.2945(3) 0.24388(14) 0.117(3) Uani 1 1 d . . .
O8 O 0.2767(3) 0.3471(4) 0.28248(17) 0.126(3) Uani 1 1 d . . .
H27A H 0.2889 0.3703 0.2993 0.189 Uiso 1 1 calc R . .
C95 C 0.3535(5) 0.3540(5) 0.2823(3) 0.105(3) Uani 1 1 d . . .
C96 C 0.3054(4) 0.3298(4) 0.2674(2) 0.086(3) Uani 1 1 d . . .
F55 F 0.1092(3) 0.1818(3) 0.1189(3) 0.181(4) Uani 1 1 d . . .
F53 F 0.16128(19) 0.2507(3) 0.1378(2) 0.152(3) Uani 1 1 d . . .
F54 F 0.1809(3) 0.1614(3) 0.15693(16) 0.125(2) Uani 1 1 d . . .
C97 C 0.1613(4) 0.1927(4) 0.1302(4) 0.125(5) Uani 1 1 d D . .
O10 O 0.1825(3) 0.1216(4) 0.0980(3) 0.159(5) Uani 1 1 d D . .
C98 C 0.1728(3) 0.1733(8) 0.0987(3) 0.145(6) Uani 1 1 d D . .
O9 O 0.1756(3) 0.2131(4) 0.0764(2) 0.164(4) Uani 1 1 d D . .
H28 H 0.1555 0.2069 0.0575 0.246 Uiso 1 1 calc R . .

loop_
_atom_site_aniso_label
_atom_site_aniso_U_11
_atom_site_aniso_U_22
_atom_site_aniso_U_33
_atom_site_aniso_U_23
_atom_site_aniso_U_13
_atom_site_aniso_U_12
F20 0.0271(16) 0.0407(18) 0.0424(19) 0.0047(14) 0.0064(14) -0.0055(13)
F16 0.0266(15) 0.0343(17) 0.0391(19) 0.0001(14) 0.0058(13) -0.0027(13)
F5 0.0449(19) 0.0291(17) 0.053(2) 0.0174(15) -0.0004(17) -0.0055(14)
F17 0.0218(16) 0.044(2) 0.063(2) -0.0039(16) 0.0097(15) -0.0047(13)
F19 0.0451(19) 0.065(2) 0.040(2) 0.0094(17) 0.0172(16) -0.0122(17)
F21 0.054(2) 0.060(2) 0.0357(19) -0.0019(16) 0.0146(16) -0.0237(18)
F1 0.0358(17) 0.0387(19) 0.0445(19) 0.0108(15) 0.0025(15) -0.0011(14)
F18 0.0308(17) 0.048(2) 0.072(2) 0.0070(17) 0.0279(17) -0.0093(15)
F2 0.0389(19) 0.063(2) 0.047(2) -0.0110(17) 0.0010(17) -0.0129(16)
F4 0.053(2) 0.0268(19) 0.107(3) 0.0164(19) 0.005(2) -0.0048(16)
C62 0.036(3) 0.034(3) 0.051(4) -0.008(3) 0.026(3) -0.004(2)
F25 0.0425(19) 0.043(2) 0.077(3) -0.0282(19) 0.0186(18) -0.0089(15)
F30 0.051(2) 0.119(4) 0.066(3) 0.024(3) 0.027(2) 0.046(3)
F23 0.075(3) 0.063(3) 0.111(4) 0.032(2) 0.038(3) -0.026(2)
F24 0.055(2) 0.028(2) 0.137(4) -0.002(2) 0.027(2) -0.0149(17)
F22 0.100(3) 0.096(3) 0.059(3) 0.004(2) 0.045(3) -0.037(3)
F10 0.049(2) 0.079(3) 0.090(3) -0.035(2) 0.040(2) -0.012(2)
F7 0.108(4) 0.042(3) 0.315(9) 0.053(4) 0.124(5) 0.008(3)
F6 0.065(2) 0.049(2) 0.099(3) 0.034(2) 0.050(2) 0.0186(19)
F40 0.055(2) 0.037(2) 0.066(2) 0.0140(18) -0.0074(19) -0.0062(17)
F37 0.048(3) 0.076(3) 0.221(6) -0.004(4) 0.040(3) 0.035(2)
F3 0.050(2) 0.032(2) 0.097(3) -0.0072(19) 0.015(2) -0.0158(16)
F36 0.050(2) 0.058(3) 0.099(4) 0.004(2) 0.036(2) 0.0105(19)
F38 0.037(2) 0.042(2) 0.247(7) 0.027(3) -0.037(3) 0.0066(19)
F39 0.067(3) 0.041(2) 0.125(4) 0.020(2) -0.038(3) -0.006(2)
F34 0.103(3) 0.075(3) 0.054(2) 0.001(2) 0.045(2) -0.006(2)
F33 0.114(3) 0.070(3) 0.028(2) 0.0055(18) 0.018(2) 0.019(2)
F32 0.054(2) 0.099(3) 0.048(2) -0.019(2) 0.0000(19) -0.001(2)
F31 0.0457(19) 0.064(2) 0.040(2) -0.0033(17) 0.0186(16) -0.0033(17)
F29 0.098(3) 0.109(4) 0.098(4) 0.027(3) 0.057(3) 0.054(3)
F26 0.079(3) 0.063(3) 0.079(3) -0.013(2) 0.043(2) -0.030(2)
F8 0.089(4) 0.043(3) 0.314(9) -0.056(4) 0.057(5) -0.009(2)
F9 0.087(4) 0.123(5) 0.202(6) -0.097(5) 0.067(4) -0.026(3)
F28 0.234(7) 0.063(3) 0.090(4) -0.008(3) 0.106(4) 0.015(4)
F27 0.175(5) 0.071(3) 0.087(3) -0.044(3) 0.057(4) -0.053(3)
F35 0.076(3) 0.058(3) 0.084(3) -0.006(2) 0.055(2) -0.011(2)
F11 0.0378(17) 0.0264(16) 0.054(2) -0.0074(14) 0.0166(15) -0.0070(13)
F15 0.0360(17) 0.0316(17) 0.054(2) -0.0119(15) 0.0089(15) -0.0078(14)
F14 0.0230(16) 0.043(2) 0.077(3) -0.0027(17) 0.0069(16) -0.0143(14)
F13 0.0315(17) 0.045(2) 0.092(3) 0.0031(19) 0.0271(18) 0.0017(15)
F12 0.058(2) 0.039(2) 0.094(3) -0.0140(19) 0.046(2) -0.0031(17)
N8A 0.035(3) 0.025(2) 0.059(3) 0.002(2) 0.023(2) 0.004(2)
N7A 0.037(2) 0.029(2) 0.036(3) -0.003(2) 0.009(2) 0.002(2)
N6A 0.028(2) 0.020(2) 0.035(3) 0.0028(18) 0.009(2) 0.0036(18)
N5A 0.027(2) 0.019(2) 0.035(2) 0.0015(18) 0.0131(19) -0.0017(17)
N4A 0.021(2) 0.016(2) 0.033(2) -0.0006(17) 0.0104(18) 0.0038(16)
N3A 0.025(2) 0.018(2) 0.046(3) 0.0025(19) 0.012(2) -0.0005(17)
N2A 0.027(2) 0.020(2) 0.050(3) 0.003(2) 0.012(2) -0.0061(18)
N1A 0.024(2) 0.024(2) 0.043(3) 0.0061(19) 0.007(2) 0.0028(18)
C8A 0.018(2) 0.026(3) 0.039(3) -0.003(2) 0.006(2) -0.001(2)
C12A 0.035(3) 0.024(3) 0.068(4) 0.015(3) 0.024(3) 0.006(2)
C4A 0.025(3) 0.019(3) 0.043(3) -0.001(2) 0.011(2) -0.008(2)
C3A 0.021(3) 0.027(3) 0.051(4) 0.005(2) 0.015(2) -0.003(2)
C39A 0.032(3) 0.022(3) 0.066(4) 0.014(3) 0.017(3) 0.000(2)
C43 0.026(3) 0.039(3) 0.050(4) -0.002(3) 0.005(3) -0.014(2)
C32A 0.040(3) 0.035(3) 0.032(3) 0.002(2) 0.011(3) -0.005(2)
C27A 0.029(3) 0.026(3) 0.045(3) 0.005(2) 0.013(3) 0.011(2)
C41 0.018(2) 0.024(3) 0.044(3) 0.007(2) 0.010(2) -0.008(2)
C35A 0.035(3) 0.029(3) 0.049(4) 0.002(3) 0.023(3) 0.005(2)
C13A 0.022(3) 0.024(3) 0.069(4) 0.012(3) 0.012(3) 0.007(2)
C10A 0.026(3) 0.027(3) 0.044(3) 0.004(2) 0.010(2) 0.001(2)
C60 0.025(3) 0.020(3) 0.031(3) -0.005(2) 0.003(2) 0.000(2)
C25A 0.025(3) 0.029(3) 0.034(3) -0.003(2) 0.008(2) 0.001(2)
C24A 0.013(2) 0.031(3) 0.034(3) -0.005(2) 0.003(2) 0.001(2)
C38A 0.045(3) 0.031(3) 0.047(4) 0.012(3) 0.018(3) 0.005(3)
C23A 0.032(3) 0.021(3) 0.038(3) 0.001(2) 0.014(2) 0.003(2)
C17A 0.024(3) 0.026(3) 0.032(3) 0.003(2) 0.002(2) 0.001(2)
C2A 0.022(3) 0.036(3) 0.050(4) 0.014(3) 0.005(2) -0.001(2)
C22A 0.033(3) 0.019(2) 0.027(3) -0.001(2) 0.013(2) -0.005(2)
C66 0.038(3) 0.032(3) 0.060(4) 0.003(3) 0.018(3) -0.007(3)
C5A 0.028(3) 0.023(3) 0.033(3) 0.004(2) 0.010(2) -0.007(2)
C70 0.029(3) 0.018(3) 0.083(5) 0.000(3) 0.022(3) 0.002(2)
C59 0.016(2) 0.017(2) 0.054(4) -0.006(2) 0.018(2) -0.0048(19)
C21 0.027(3) 0.022(3) 0.029(3) -0.001(2) 0.012(2) -0.001(2)
C64 0.031(3) 0.023(3) 0.032(3) 0.002(2) 0.009(2) 0.000(2)
C29 0.035(3) 0.029(3) 0.022(3) -0.001(2) 0.006(2) 0.001(2)
C63 0.021(3) 0.040(3) 0.045(4) 0.001(3) 0.014(3) -0.006(2)
C19 0.028(3) 0.018(3) 0.035(3) -0.005(2) 0.009(2) 0.001(2)
C9 0.028(3) 0.027(3) 0.034(3) 0.004(2) 0.016(2) -0.005(2)
C71 0.073(4) 0.023(3) 0.041(4) 0.008(3) 0.030(3) 0.014(3)
C7 0.023(3) 0.022(3) 0.049(3) 0.001(2) 0.019(2) 0.004(2)
C68 0.045(4) 0.053(4) 0.061(5) 0.022(4) 0.011(3) -0.022(3)
C20 0.018(2) 0.023(3) 0.025(3) -0.005(2) 0.012(2) -0.0020(19)
C14 0.017(2) 0.020(3) 0.046(3) 0.005(2) 0.002(2) -0.004(2)
C61 0.016(3) 0.022(3) 0.053(4) -0.006(2) 0.005(2) 0.000(2)
C31 0.032(3) 0.028(3) 0.029(3) 0.005(2) 0.010(2) 0.001(2)
C30 0.032(3) 0.036(3) 0.050(4) -0.006(3) 0.014(3) 0.000(2)
C18 0.030(3) 0.027(3) 0.026(3) -0.006(2) 0.011(2) -0.001(2)
C69 0.030(3) 0.015(3) 0.111(6) 0.002(3) 0.015(4) -0.006(2)
C65 0.026(3) 0.020(3) 0.051(4) 0.009(2) 0.007(3) 0.007(2)
C46 0.030(3) 0.029(3) 0.043(4) 0.003(2) 0.004(3) -0.003(2)
C40 0.024(3) 0.031(3) 0.056(4) 0.005(3) 0.014(3) 0.006(2)
C11 0.027(3) 0.015(2) 0.045(3) 0.002(2) 0.007(2) 0.002(2)
C83 0.029(3) 0.035(3) 0.057(4) 0.008(3) 0.000(3) 0.002(3)
C15 0.019(2) 0.025(3) 0.035(3) -0.001(2) 0.007(2) -0.004(2)
C33 0.040(3) 0.035(3) 0.051(4) -0.008(3) 0.022(3) -0.011(3)
C37 0.034(3) 0.029(3) 0.047(4) -0.002(3) 0.012(3) 0.005(2)
C45 0.034(3) 0.028(3) 0.065(4) 0.013(3) 0.010(3) -0.006(2)
C6 0.019(2) 0.025(3) 0.044(3) 0.006(2) 0.005(2) -0.005(2)
C67 0.067(4) 0.049(4) 0.055(4) 0.016(3) 0.023(4) -0.005(3)
C26 0.030(3) 0.019(3) 0.044(3) 0.005(2) 0.007(2) 0.004(2)
C42 0.021(3) 0.030(3) 0.039(3) 0.009(2) 0.010(2) -0.002(2)
C76 0.048(4) 0.047(4) 0.063(5) 0.007(3) 0.012(4) 0.016(3)
C36 0.031(3) 0.032(3) 0.048(4) -0.005(3) 0.005(3) 0.002(2)
C16 0.026(3) 0.020(3) 0.028(3) -0.002(2) 0.001(2) -0.004(2)
C34 0.034(3) 0.027(3) 0.040(3) -0.002(2) 0.018(3) 0.002(2)
C28 0.044(3) 0.021(3) 0.047(3) 0.005(2) 0.020(3) 0.011(2)
C47 0.037(3) 0.025(3) 0.099(5) -0.001(3) 0.031(4) -0.005(3)
C52 0.044(4) 0.053(4) 0.124(6) -0.034(4) 0.049(4) -0.017(3)
C51 0.048(4) 0.061(5) 0.178(7) -0.062(5) 0.060(5) -0.003(3)
C49 0.050(4) 0.024(4) 0.219(11) 0.001(5) 0.069(6) -0.002(3)
C48 0.042(4) 0.019(3) 0.135(7) 0.017(4) 0.033(4) 0.009(3)
C88 0.040(4) 0.018(3) 0.107(6) 0.003(3) 0.018(4) 0.001(3)
C87 0.038(4) 0.037(4) 0.099(6) 0.023(4) -0.022(4) -0.010(3)
C86 0.031(4) 0.028(4) 0.192(11) 0.016(5) -0.008(6) 0.009(3)
C85 0.034(4) 0.046(4) 0.120(7) 0.015(4) 0.007(4) 0.013(3)
C84 0.023(3) 0.032(4) 0.116(7) 0.012(4) 0.022(4) -0.002(3)
C77 0.055(4) 0.030(3) 0.035(3) 0.000(2) 0.019(3) 0.013(3)
C82 0.066(4) 0.029(3) 0.068(5) 0.003(3) 0.038(4) -0.005(3)
C81 0.098(6) 0.037(4) 0.035(4) -0.002(3) 0.038(4) 0.004(4)
C80 0.068(4) 0.046(4) 0.034(4) 0.007(3) 0.011(3) 0.007(3)
C79 0.047(4) 0.061(4) 0.031(3) 0.002(3) 0.011(3) 0.017(3)
C78 0.044(3) 0.041(3) 0.043(4) 0.003(3) 0.023(3) 0.008(3)
C75 0.112(7) 0.074(6) 0.065(5) 0.027(4) 0.064(5) 0.036(5)
C74 0.140(9) 0.023(4) 0.123(8) 0.010(4) 0.079(7) 0.019(5)
C73 0.101(6) 0.043(4) 0.077(5) -0.019(4) 0.052(5) -0.008(4)
C72 0.090(5) 0.031(4) 0.050(4) -0.011(3) 0.026(4) 0.001(3)
C50 0.065(5) 0.040(4) 0.167(8) -0.028(5) 0.041(5) -0.022(4)
C44 0.032(3) 0.022(3) 0.064(4) -0.013(3) 0.006(3) -0.012(2)
C54 0.029(3) 0.018(3) 0.049(3) -0.001(2) 0.014(3) -0.008(2)
C53 0.017(2) 0.025(3) 0.042(3) 0.000(2) 0.002(2) 0.004(2)
C58 0.023(3) 0.027(3) 0.047(3) 0.001(2) 0.012(2) -0.001(2)
C57 0.024(3) 0.041(3) 0.055(4) 0.004(3) 0.004(3) -0.006(3)
C56 0.018(3) 0.035(3) 0.068(4) 0.003(3) 0.019(3) -0.006(2)
C55 0.037(3) 0.023(3) 0.061(4) -0.007(3) 0.024(3) 0.006(2)
C1 0.028(3) 0.030(3) 0.037(3) 0.010(2) 0.007(2) 0.005(2)
F58 0.120(4) 0.093(4) 0.133(5) -0.068(3) 0.068(4) -0.035(3)
F56 0.071(4) 0.152(6) 0.207(7) -0.109(6) -0.004(4) -0.020(4)
F57 0.163(5) 0.072(3) 0.120(4) -0.036(3) 0.055(4) -0.062(4)
O11 0.067(3) 0.049(3) 0.058(3) -0.022(2) 0.035(2) -0.030(2)
O12 0.085(3) 0.066(3) 0.069(3) -0.024(3) 0.040(3) -0.039(3)
C99 0.082(6) 0.088(7) 0.102(7) -0.045(6) 0.059(6) -0.034(5)
C100 0.060(4) 0.056(4) 0.061(5) -0.023(4) 0.028(4) -0.025(3)
F49 0.109(5) 0.129(6) 0.152(6) 0.001(4) 0.029(4) -0.038(4)
F47 0.168(7) 0.132(7) 0.216(9) -0.052(6) 0.058(6) -0.010(6)
F48 0.292(11) 0.149(7) 0.077(4) 0.005(4) -0.045(5) -0.102(7)
O5 0.095(4) 0.080(4) 0.098(5) -0.004(3) 0.029(4) -0.015(3)
O6 0.068(3) 0.086(4) 0.084(4) 0.001(3) 0.006(3) -0.029(3)
C93 0.173(13) 0.099(9) 0.100(10) -0.035(7) -0.006(9) -0.026(9)
C94 0.071(6) 0.060(5) 0.096(7) 0.000(5) 0.004(5) -0.023(4)
F41 0.0393(19) 0.074(3) 0.062(2) -0.034(2) 0.0195(17) -0.0289(18)
F42 0.057(2) 0.103(3) 0.061(3) 0.020(2) 0.025(2) -0.025(2)
F43 0.064(2) 0.055(3) 0.096(3) -0.020(2) 0.054(2) -0.0066(19)
O1 0.033(2) 0.044(2) 0.038(2) -0.0085(18) 0.0036(19) -0.0142(17)
O2 0.034(2) 0.028(2) 0.037(2) -0.0038(16) 0.0118(17) -0.0049(15)
C89 0.042(3) 0.047(4) 0.047(4) -0.007(3) 0.016(3) -0.011(3)
C90 0.043(3) 0.020(3) 0.036(4) -0.003(2) 0.010(3) -0.016(2)
F44 0.067(3) 0.090(3) 0.071(3) 0.023(2) 0.005(2) 0.003(2)
F46 0.090(3) 0.087(4) 0.144(5) -0.056(3) -0.042(3) 0.008(3)
F45 0.053(2) 0.108(4) 0.110(4) 0.040(3) 0.016(3) -0.020(2)
O4 0.054(3) 0.055(3) 0.065(3) 0.009(2) 0.024(2) 0.002(2)
O3 0.056(3) 0.033(2) 0.051(3) -0.0054(19) 0.004(2) -0.0099(19)
C91 0.065(5) 0.054(5) 0.055(4) 0.014(4) 0.006(4) -0.010(4)
C92 0.061(4) 0.057(5) 0.050(4) 0.006(3) 0.029(4) -0.008(4)
F62 0.045(2) 0.063(2) 0.054(2) -0.0221(18) 0.0020(17) 0.0122(17)
F64 0.038(2) 0.130(4) 0.059(3) -0.017(2) 0.0112(19) 0.020(2)
F63 0.059(2) 0.062(3) 0.093(3) 0.017(2) -0.001(2) 0.025(2)
O16 0.044(2) 0.048(3) 0.055(3) 0.005(2) 0.021(2) 0.008(2)
O15 0.035(2) 0.032(2) 0.057(3) -0.007(2) 0.0022(19) 0.0031(17)
C104 0.036(3) 0.041(4) 0.041(4) -0.007(3) 0.008(3) 0.017(3)
C103 0.037(3) 0.057(4) 0.046(4) -0.007(3) 0.010(3) 0.017(3)
F60 0.042(2) 0.062(2) 0.076(3) 0.006(2) 0.016(2) -0.0093(18)
F59 0.059(2) 0.035(2) 0.118(4) 0.005(2) 0.032(2) -0.0216(17)
F61 0.0278(18) 0.062(3) 0.103(3) -0.004(2) 0.0160(19) 0.0040(17)
O14 0.027(2) 0.031(2) 0.099(4) -0.007(2) 0.024(2) -0.0103(18)
O13 0.054(3) 0.113(5) 0.077(4) 0.004(3) 0.010(3) -0.050(3)
C102 0.038(4) 0.035(4) 0.088(6) 0.016(4) 0.017(4) -0.003(3)
C101 0.027(3) 0.040(4) 0.076(5) -0.003(3) 0.013(3) -0.011(3)
F52 0.188(7) 0.177(7) 0.108(5) 0.054(4) 0.093(5) 0.058(5)
F51 0.109(4) 0.096(4) 0.068(3) 0.014(3) 0.026(3) 0.013(3)
F50 0.141(5) 0.062(4) 0.160(6) 0.001(3) 0.054(4) 0.021(3)
O7 0.230(8) 0.075(4) 0.043(3) -0.013(3) 0.033(4) 0.053(5)
O8 0.163(7) 0.153(7) 0.063(4) -0.047(4) 0.031(4) 0.029(6)
C95 0.154(10) 0.091(8) 0.082(7) 0.039(6) 0.052(8) 0.004(7)
C96 0.168(10) 0.048(5) 0.041(5) 0.005(4) 0.026(6) 0.028(6)
F55 0.160(7) 0.116(6) 0.297(11) -0.038(6) 0.114(7) 0.014(5)
F53 0.100(4) 0.057(4) 0.319(10) -0.008(5) 0.089(5) 0.001(3)
F54 0.178(6) 0.092(4) 0.107(4) 0.028(3) 0.038(4) 0.000(4)
C97 0.134(9) 0.041(5) 0.254(15) 0.057(7) 0.152(10) 0.052(5)
O10 0.218(9) 0.111(6) 0.202(9) -0.094(6) 0.156(8) -0.134(7)
C98 0.150(11) 0.200(16) 0.090(8) 0.040(10) 0.039(8) -0.110(12)
O9 0.156(7) 0.226(9) 0.151(7) 0.151(7) 0.114(6) 0.134(7)

loop_
_atom_type_symbol
_atom_type_description
_atom_type_scat_dispersion_real
_atom_type_scat_dispersion_imag
_atom_type_scat_source
C C 0.0033 0.0016 'International Tables Vol C Tables 4.2.6.8 and 6.1.1.4'
H H 0.0000 0.0000 'International Tables Vol C Tables 4.2.6.8 and 6.1.1.4'
F F 0.0171 0.0103 'International Tables Vol C Tables 4.2.6.8 and 6.1.1.4'
N N 0.0061 0.0033 'International Tables Vol C Tables 4.2.6.8 and 6.1.1.4'
O O 0.0106 0.0060 'International Tables Vol C Tables 4.2.6.8 and 6.1.1.4'

loop_
_geom_angle_atom_site_label_1
_geom_angle_atom_site_label_2
_geom_angle_atom_site_label_3
_geom_angle
_geom_angle_site_symmetry_1
_geom_angle_site_symmetry_3
_geom_angle_publ_flag
F18 C62 C61 119.8(5) . . ?
F18 C62 C63 120.8(5) . . ?
C61 C62 C63 119.4(5) . . ?
C39A N8A C36 109.5(5) . . ?
C31 N7A C34 109.5(4) . . ?
C31 N7A H1A 125.3 . . ?
C34 N7A H1A 125.3 . . ?
C29 N6A C26 111.1(4) . . ?
C29 N6A H2A 124.4 . . ?
C26 N6A H2A 124.4 . . ?
C24A N5A C21 109.6(4) . . ?
C24A N5A H3A 125.2 . . ?
C21 N5A H3A 125.2 . . ?
C19 N4A C16 110.1(4) . . ?
C19 N4A H4A 124.9 . . ?
C16 N4A H4A 124.9 . . ?
C14 N3A C11 109.1(4) . . ?
C14 N3A H5A 125.5 . . ?
C11 N3A H5A 125.5 . . ?
C9 N2A C6 111.1(4) . . ?
C9 N2A H6A 124.4 . . ?
C6 N2A H6A 124.4 . . ?
C1 N1A C4A 109.4(4) . . ?
C7 C8A C9 107.4(4) . . ?
C7 C8A H7A 126.3 . . ?
C9 C8A H7A 126.3 . . ?
C13A C12A C11 107.4(5) . . ?
C13A C12A H8A 126.3 . . ?
C11 C12A H8A 126.3 . . ?
C5A C4A N1A 125.2(4) . . ?
C5A C4A C3A 128.0(5) . . ?
N1A C4A C3A 106.8(4) . . ?
C2A C3A C4A 108.4(5) . . ?
C2A C3A H9A 125.8 . . ?
C4A C3A H9A 125.8 . . ?
N8A C39A C38A 106.3(5) . . ?
N8A C39A C40 122.8(5) . . ?
C38A C39A C40 130.3(5) . . ?
F2 C43 C42 121.2(5) . . ?
F2 C43 C44 119.3(5) . . ?
C42 C43 C44 119.4(5) . . ?
C33 C32A C31 108.2(5) . . ?
C33 C32A H10A 125.9 . . ?
C31 C32A H10A 125.9 . . ?
C28 C27A C26 107.9(5) . . ?
C28 C27A H11A 126.0 . . ?
C26 C27A H11A 126.0 . . ?
C42 C41 C46 115.7(5) . . ?
C42 C41 C5A 122.3(4) . . ?
C46 C41 C5A 121.7(5) . . ?
C34 C35A C36 121.3(5) . . ?
C34 C35A C77 120.9(5) . . ?
C36 C35A C77 117.4(5) . . ?
C12A C13A C14 108.5(4) . . ?
C12A C13A H12A 125.8 . . ?
C14 C13A H12A 125.8 . . ?
C11 C10A C9 123.3(5) . . ?
C11 C10A C47 119.0(5) . . ?
C9 C10A C47 117.5(5) . . ?
F16 C60 C59 121.8(4) . . ?
F16 C60 C61 119.2(4) . . ?
C59 C60 C61 119.0(5) . . ?
C26 C25A C24A 120.2(5) . . ?
C26 C25A C65 121.0(5) . . ?
C24A C25A C65 118.7(4) . . ?
N5A C24A C23A 107.9(4) . . ?
N5A C24A C25A 122.8(4) . . ?
C23A C24A C25A 129.3(4) . . ?
C37 C38A C39A 109.8(5) . . ?
C37 C38A H13A 125.1 . . ?
C39A C38A H13A 125.1 . . ?
C22A C23A C24A 106.9(4) . . ?
C22A C23A H14A 126.6 . . ?
C24A C23A H14A 126.6 . . ?
C18 C17A C16 107.9(5) . . ?
C18 C17A H15A 126.0 . . ?
C16 C17A H15A 126.0 . . ?
C3A C2A C1 107.6(5) . . ?
C3A C2A H16A 126.2 . . ?
C1 C2A H16A 126.2 . . ?
C23A C22A C21 108.8(4) . . ?
C23A C22A H17A 125.6 . . ?
C21 C22A H17A 125.6 . . ?
F21 C66 C65 119.8(5) . . ?
F21 C66 C67 116.9(6) . . ?
C65 C66 C67 123.4(6) . . ?
C4A C5A C6 125.0(5) . . ?
C4A C5A C41 119.0(4) . . ?
C6 C5A C41 115.9(4) . . ?
F25 C70 C65 120.6(5) . . ?
F25 C70 C69 119.4(5) . . ?
C65 C70 C69 120.0(6) . . ?
C64 C59 C60 118.5(4) . . ?
C64 C59 C20 121.1(4) . . ?
C60 C59 C20 120.4(5) . . ?
N5A C21 C22A 106.8(4) . . ?
N5A C21 C20 122.0(4) . . ?
C22A C21 C20 131.2(4) . . ?
C59 C64 C63 123.3(5) . . ?
C59 C64 F20 119.8(4) . . ?
C63 C64 F20 116.9(5) . . ?
N6A C29 C30 122.2(5) . . ?
N6A C29 C28 106.7(4) . . ?
C30 C29 C28 131.0(5) . . ?
F19 C63 C64 122.2(5) . . ?
F19 C63 C62 118.5(4) . . ?
C64 C63 C62 119.2(5) . . ?
N4A C19 C20 123.8(4) . . ?
N4A C19 C18 106.6(4) . . ?
C20 C19 C18 129.6(4) . . ?
N2A C9 C10A 123.5(5) . . ?
N2A C9 C8A 107.7(4) . . ?
C10A C9 C8A 128.6(5) . . ?
C76 C71 C72 116.4(6) . . ?
C76 C71 C30 124.1(6) . . ?
C72 C71 C30 119.5(5) . . ?
C8A C7 C6 107.0(4) . . ?
C8A C7 H18 126.5 . . ?
C6 C7 H18 126.5 . . ?
C69 C68 F23 119.4(6) . . ?
C69 C68 C67 122.2(6) . . ?
F23 C68 C67 118.4(7) . . ?
C19 C20 C21 121.9(4) . . ?
C19 C20 C59 120.6(4) . . ?
C21 C20 C59 117.4(4) . . ?
N3A C14 C15 127.0(4) . . ?
N3A C14 C13A 107.2(4) . . ?
C15 C14 C13A 125.7(4) . . ?
F17 C61 C62 120.8(5) . . ?
F17 C61 C60 118.6(5) . . ?
C62 C61 C60 120.5(5) . . ?
N7A C31 C32A 108.4(5) . . ?
N7A C31 C30 125.2(5) . . ?
C32A C31 C30 126.4(5) . . ?
C29 C30 C31 117.9(5) . . ?
C29 C30 C71 120.7(5) . . ?
C31 C30 C71 121.3(5) . . ?
C17A C18 C19 107.7(4) . . ?
C17A C18 H19 126.1 . . ?
C19 C18 H19 126.1 . . ?
C68 C69 F24 123.2(6) . . ?
C68 C69 C70 120.8(6) . . ?
F24 C69 C70 115.9(7) . . ?
C66 C65 C70 116.5(5) . . ?
C66 C65 C25A 122.0(5) . . ?
C70 C65 C25A 121.5(5) . . ?
F5 C46 C45 118.6(5) . . ?
F5 C46 C41 118.4(5) . . ?
C45 C46 C41 122.9(5) . . ?
C1 C40 C39A 120.7(5) . . ?
C1 C40 C83 119.6(5) . . ?
C39A C40 C83 119.5(5) . . ?
C10A C11 N3A 122.1(4) . . ?
C10A C11 C12A 130.2(5) . . ?
N3A C11 C12A 107.6(4) . . ?
C88 C83 C84 117.4(6) . . ?
C88 C83 C40 120.3(6) . . ?
C84 C83 C40 122.3(6) . . ?
C14 C15 C16 123.1(4) . . ?
C14 C15 C53 118.2(4) . . ?
C16 C15 C53 118.7(4) . . ?
C32A C33 C34 106.6(5) . . ?
C32A C33 H20 126.7 . . ?
C34 C33 H20 126.7 . . ?
C38A C37 C36 107.3(5) . . ?
C38A C37 H21 126.3 . . ?
C36 C37 H21 126.3 . . ?
F4 C45 C46 120.2(6) . . ?
F4 C45 C44 119.6(5) . . ?
C46 C45 C44 120.2(5) . . ?
N2A C6 C5A 123.3(5) . . ?
N2A C6 C7 106.7(4) . . ?
C5A C6 C7 130.1(5) . . ?
F22 C67 C68 122.6(6) . . ?
F22 C67 C66 120.2(6) . . ?
C68 C67 C66 117.1(7) . . ?
C25A C26 N6A 123.0(4) . . ?
C25A C26 C27A 131.1(5) . . ?
N6A C26 C27A 105.9(4) . . ?
F1 C42 C43 117.8(5) . . ?
F1 C42 C41 119.7(5) . . ?
C43 C42 C41 122.5(5) . . ?
C71 C76 F30 118.3(6) . . ?
C71 C76 C75 125.5(8) . . ?
F30 C76 C75 116.1(7) . . ?
N8A C36 C37 107.0(5) . . ?
N8A C36 C35A 123.0(5) . . ?
C37 C36 C35A 129.9(5) . . ?
N4A C16 C17A 107.6(4) . . ?
N4A C16 C15 122.6(4) . . ?
C17A C16 C15 129.7(5) . . ?
N7A C34 C35A 125.0(5) . . ?
N7A C34 C33 107.1(5) . . ?
C35A C34 C33 127.5(5) . . ?
C27A C28 C29 108.1(5) . . ?
C27A C28 H22 125.9 . . ?
C29 C28 H22 125.9 . . ?
C52 C47 C48 117.4(6) . . ?
C52 C47 C10A 123.7(6) . . ?
C48 C47 C10A 118.4(6) . . ?
F10 C52 C51 117.5(7) . . ?
F10 C52 C47 119.7(6) . . ?
C51 C52 C47 122.7(8) . . ?
F9 C51 C52 122.0(9) . . ?
F9 C51 C50 119.5(7) . . ?
C52 C51 C50 118.4(8) . . ?
C50 C49 F7 120.6(7) . . ?
C50 C49 C48 121.3(8) . . ?
F7 C49 C48 118.1(9) . . ?
F6 C48 C49 119.9(7) . . ?
F6 C48 C47 120.4(6) . . ?
C49 C48 C47 119.6(8) . . ?
F40 C88 C83 121.0(6) . . ?
F40 C88 C87 116.1(8) . . ?
C83 C88 C87 122.9(7) . . ?
F39 C87 C88 122.6(8) . . ?
F39 C87 C86 120.5(7) . . ?
C88 C87 C86 116.9(8) . . ?
C85 C86 F38 122.2(10) . . ?
C85 C86 C87 121.0(7) . . ?
F38 C86 C87 116.8(10) . . ?
F37 C85 C86 117.7(7) . . ?
F37 C85 C84 121.9(9) . . ?
C86 C85 C84 120.3(8) . . ?
F36 C84 C85 117.7(7) . . ?
F36 C84 C83 120.8(6) . . ?
C85 C84 C83 121.4(9) . . ?
C78 C77 C82 114.2(6) . . ?
C78 C77 C35A 123.3(5) . . ?
C82 C77 C35A 122.5(6) . . ?
F35 C82 C81 118.2(6) . . ?
F35 C82 C77 119.2(6) . . ?
C81 C82 C77 122.6(6) . . ?
C80 C81 F34 118.3(6) . . ?
C80 C81 C82 121.5(6) . . ?
F34 C81 C82 120.2(7) . . ?
C81 C80 F33 122.5(6) . . ?
C81 C80 C79 119.6(6) . . ?
F33 C80 C79 117.8(6) . . ?
F32 C79 C78 120.5(5) . . ?
F32 C79 C80 120.9(6) . . ?
C78 C79 C80 118.5(6) . . ?
F31 C78 C79 117.6(5) . . ?
F31 C78 C77 118.9(5) . . ?
C79 C78 C77 123.4(5) . . ?
F29 C75 C74 122.0(8) . . ?
F29 C75 C76 123.1(9) . . ?
C74 C75 C76 114.9(7) . . ?
C73 C74 C75 124.4(7) . . ?
C73 C74 F28 117.9(9) . . ?
C75 C74 F28 117.4(8) . . ?
F27 C73 C74 121.3(7) . . ?
F27 C73 C72 120.4(7) . . ?
C74 C73 C72 117.7(8) . . ?
F26 C72 C73 117.9(7) . . ?
F26 C72 C71 120.7(5) . . ?
C73 C72 C71 120.4(7) . . ?
C49 C50 F8 122.3(9) . . ?
C49 C50 C51 120.4(7) . . ?
F8 C50 C51 116.8(9) . . ?
F3 C44 C45 121.1(5) . . ?
F3 C44 C43 119.7(5) . . ?
C45 C44 C43 119.2(5) . . ?
F11 C54 C55 118.1(5) . . ?
F11 C54 C53 120.1(4) . . ?
C55 C54 C53 121.8(5) . . ?
C58 C53 C54 116.9(5) . . ?
C58 C53 C15 121.0(5) . . ?
C54 C53 C15 122.1(4) . . ?
F15 C58 C53 121.1(4) . . ?
F15 C58 C57 116.7(5) . . ?
C53 C58 C57 122.2(5) . . ?
F14 C57 C56 121.1(5) . . ?
F14 C57 C58 120.6(5) . . ?
C56 C57 C58 118.3(5) . . ?
F13 C56 C57 119.7(5) . . ?
F13 C56 C55 118.9(5) . . ?
C57 C56 C55 121.4(5) . . ?
F12 C55 C56 121.0(5) . . ?
F12 C55 C54 119.6(5) . . ?
C56 C55 C54 119.4(5) . . ?
N1A C1 C40 125.0(5) . . ?
N1A C1 C2A 107.7(5) . . ?
C40 C1 C2A 127.2(5) . . ?
C100 O12 H23A 109.5 . . ?
F58 C99 F56 109.0(8) . . ?
F58 C99 F57 109.5(9) . . ?
F56 C99 F57 108.2(7) . . ?
F58 C99 C100 112.2(6) . . ?
F56 C99 C100 110.8(8) . . ?
F57 C99 C100 107.0(7) . . ?
O11 C100 O12 127.8(6) . . ?
O11 C100 C99 120.4(6) . . ?
O12 C100 C99 111.7(6) . . ?
C94 O5 H5 109.5 . . ?
F48 C93 F49 110.4(12) . . ?
F48 C93 F47 103.1(12) . . ?
F49 C93 F47 100.8(11) . . ?
F48 C93 C94 114.9(12) . . ?
F49 C93 C94 116.1(11) . . ?
F47 C93 C94 109.8(12) . . ?
O5 C94 O6 125.7(7) . . ?
O5 C94 C93 114.6(11) . . ?
O6 C94 C93 119.6(10) . . ?
C90 O1 H24 109.5 . . ?
F42 C89 F41 108.2(5) . . ?
F42 C89 F43 105.6(5) . . ?
F41 C89 F43 106.8(5) . . ?
F42 C89 C90 114.1(5) . . ?
F41 C89 C90 111.7(5) . . ?
F43 C89 C90 109.9(5) . . ?
O2 C90 O1 129.3(5) . . ?
O2 C90 C89 117.0(5) . . ?
O1 C90 C89 113.7(5) . . ?
F44 C91 F45 106.5(6) . . ?
F44 C91 F46 106.9(6) . . ?
F45 C91 F46 108.1(6) . . ?
F44 C91 C92 113.8(6) . . ?
F45 C91 C92 110.9(6) . . ?
F46 C91 C92 110.4(6) . . ?
O4 C92 O3 128.8(7) . . ?
O4 C92 C91 116.8(7) . . ?
O3 C92 C91 114.4(6) . . ?
O15 C104 O16 127.5(5) . . ?
O15 C104 C103 115.2(6) . . ?
O16 C104 C103 117.3(5) . . ?
F63 C103 F64 108.4(5) . . ?
F63 C103 F62 105.2(5) . . ?
F64 C103 F62 105.8(5) . . ?
F63 C103 C104 115.2(6) . . ?
F64 C103 C104 111.8(5) . . ?
F62 C103 C104 109.8(4) . . ?
C102 O13 H26 109.5 . . ?
O14 C102 O13 127.3(6) . . ?
O14 C102 C101 120.5(7) . . ?
O13 C102 C101 112.2(6) . . ?
F60 C101 F59 108.7(6) . . ?
F60 C101 F61 108.5(5) . . ?
F59 C101 F61 108.2(5) . . ?
F60 C101 C102 110.4(5) . . ?
F59 C101 C102 109.9(5) . . ?
F61 C101 C102 111.0(6) . . ?
C96 O8 H27A 109.5 . . ?
F52 C95 F50 111.3(9) . . ?
F52 C95 F51 106.0(10) . . ?
F50 C95 F51 106.1(10) . . ?
F52 C95 C96 111.0(11) . . ?
F50 C95 C96 109.9(9) . . ?
F51 C95 C96 112.4(8) . . ?
O7 C96 O8 127.5(13) . . ?
O7 C96 C95 116.7(11) . . ?
O8 C96 C95 115.7(9) . . ?
F54 C97 F53 111.8(13) . . ?
F54 C97 C98 112.2(8) . . ?
F53 C97 C98 120.1(11) . . ?
F54 C97 F55 112.8(8) . . ?
F53 C97 F55 99.1(6) . . ?
C98 C97 F55 99.2(10) . . ?
O10 C98 O9 126.9(16) . . ?
O10 C98 C97 115.3(9) . . ?
O9 C98 C97 117.5(16) . . ?
C98 O9 H28 109.5 . . ?

loop_
_geom_bond_atom_site_label_1
_geom_bond_atom_site_label_2
_geom_bond_distance
_geom_bond_site_symmetry_2
_geom_bond_publ_flag
F20 C64 1.368(6) . ?
F16 C60 1.314(6) . ?
F5 C46 1.336(6) . ?
F17 C61 1.341(6) . ?
F19 C63 1.338(6) . ?
F21 C66 1.334(7) . ?
F1 C42 1.336(6) . ?
F18 C62 1.322(6) . ?
F2 C43 1.313(6) . ?
F4 C45 1.350(6) . ?
C62 C61 1.372(8) . ?
C62 C63 1.388(8) . ?
F25 C70 1.317(7) . ?
F30 C76 1.349(8) . ?
F23 C68 1.351(7) . ?
F24 C69 1.365(7) . ?
F22 C67 1.309(8) . ?
F10 C52 1.362(9) . ?
F7 C49 1.337(10) . ?
F6 C48 1.338(9) . ?
F40 C88 1.348(8) . ?
F37 C85 1.341(10) . ?
F3 C44 1.318(6) . ?
F36 C84 1.318(9) . ?
F38 C86 1.362(8) . ?
F39 C87 1.323(9) . ?
F34 C81 1.357(7) . ?
F33 C80 1.335(7) . ?
F32 C79 1.345(7) . ?
F31 C78 1.333(6) . ?
F29 C75 1.323(9) . ?
F26 C72 1.330(8) . ?
F8 C50 1.335(9) . ?
F9 C51 1.321(10) . ?
F28 C74 1.404(9) . ?
F27 C73 1.323(9) . ?
F35 C82 1.320(7) . ?
F11 C54 1.338(6) . ?
F15 C58 1.340(6) . ?
F14 C57 1.323(6) . ?
F13 C56 1.349(6) . ?
F12 C55 1.342(6) . ?
N8A C39A 1.383(7) . ?
N8A C36 1.385(7) . ?
N7A C31 1.364(6) . ?
N7A C34 1.379(7) . ?
N7A H1A 0.8800 . ?
N6A C29 1.372(6) . ?
N6A C26 1.382(7) . ?
N6A H2A 0.8800 . ?
N5A C24A 1.336(6) . ?
N5A C21 1.394(6) . ?
N5A H3A 0.8800 . ?
N4A C19 1.358(6) . ?
N4A C16 1.360(6) . ?
N4A H4A 0.8800 . ?
N3A C14 1.368(6) . ?
N3A C11 1.393(6) . ?
N3A H5A 0.8800 . ?
N2A C9 1.345(6) . ?
N2A C6 1.361(7) . ?
N2A H6A 0.8800 . ?
N1A C1 1.354(6) . ?
N1A C4A 1.389(6) . ?
C8A C7 1.373(7) . ?
C8A C9 1.445(7) . ?
C8A H7A 0.9500 . ?
C12A C13A 1.362(7) . ?
C12A C11 1.433(7) . ?
C12A H8A 0.9500 . ?
C4A C5A 1.384(7) . ?
C4A C3A 1.412(7) . ?
C3A C2A 1.362(7) . ?
C3A H9A 0.9500 . ?
C39A C38A 1.394(8) . ?
C39A C40 1.411(8) . ?
C43 C42 1.366(8) . ?
C43 C44 1.415(8) . ?
C32A C33 1.387(8) . ?
C32A C31 1.404(7) . ?
C32A H10A 0.9500 . ?
C27A C28 1.377(7) . ?
C27A C26 1.451(7) . ?
C27A H11A 0.9500 . ?
C41 C42 1.400(7) . ?
C41 C46 1.408(7) . ?
C41 C5A 1.491(7) . ?
C35A C34 1.392(8) . ?
C35A C36 1.417(8) . ?
C35A C77 1.471(8) . ?
C13A C14 1.442(7) . ?
C13A H12A 0.9500 . ?
C10A C11 1.385(7) . ?
C10A C9 1.404(7) . ?
C10A C47 1.486(8) . ?
C60 C59 1.398(7) . ?
C60 C61 1.402(7) . ?
C25A C26 1.377(7) . ?
C25A C24A 1.447(7) . ?
C25A C65 1.464(7) . ?
C24A C23A 1.436(7) . ?
C38A C37 1.367(8) . ?
C38A H13A 0.9500 . ?
C23A C22A 1.362(7) . ?
C23A H14A 0.9500 . ?
C17A C18 1.361(7) . ?
C17A C16 1.405(7) . ?
C17A H15A 0.9500 . ?
C2A C1 1.424(7) . ?
C2A H16A 0.9500 . ?
C22A C21 1.399(7) . ?
C22A H17A 0.9500 . ?
C66 C65 1.394(8) . ?
C66 C67 1.416(9) . ?
C5A C6 1.412(7) . ?
C70 C65 1.397(8) . ?
C70 C69 1.416(9) . ?
C59 C64 1.352(7) . ?
C59 C20 1.511(6) . ?
C21 C20 1.411(7) . ?
C64 C63 1.356(7) . ?
C29 C30 1.394(8) . ?
C29 C28 1.438(7) . ?
C19 C20 1.395(7) . ?
C19 C18 1.429(7) . ?
C71 C76 1.319(9) . ?
C71 C72 1.435(9) . ?
C71 C30 1.471(8) . ?
C7 C6 1.462(7) . ?
C7 H18 0.9500 . ?
C68 C69 1.343(10) . ?
C68 C67 1.364(10) . ?
C14 C15 1.386(7) . ?
C31 C30 1.425(8) . ?
C18 H19 0.9500 . ?
C46 C45 1.356(8) . ?
C40 C1 1.392(8) . ?
C40 C83 1.480(8) . ?
C83 C88 1.371(10) . ?
C83 C84 1.383(10) . ?
C15 C16 1.435(7) . ?
C15 C53 1.487(7) . ?
C33 C34 1.442(8) . ?
C33 H20 0.9500 . ?
C37 C36 1.411(8) . ?
C37 H21 0.9500 . ?
C45 C44 1.376(8) . ?
C76 C75 1.388(10) . ?
C28 H22 0.9500 . ?
C47 C52 1.369(10) . ?
C47 C48 1.433(10) . ?
C52 C51 1.364(10) . ?
C51 C50 1.425(13) . ?
C49 C50 1.327(13) . ?
C49 C48 1.384(10) . ?
C88 C87 1.389(9) . ?
C87 C86 1.402(13) . ?
C86 C85 1.350(13) . ?
C85 C84 1.368(10) . ?
C77 C78 1.394(8) . ?
C77 C82 1.398(8) . ?
C82 C81 1.379(10) . ?
C81 C80 1.321(10) . ?
C80 C79 1.398(9) . ?
C79 C78 1.387(9) . ?
C75 C74 1.373(13) . ?
C74 C73 1.343(12) . ?
C73 C72 1.378(9) . ?
C54 C55 1.381(7) . ?
C54 C53 1.386(7) . ?
C53 C58 1.379(7) . ?
C58 C57 1.409(7) . ?
C57 C56 1.357(8) . ?
C56 C55 1.372(8) . ?
F58 C99 1.260(8) . ?
F56 C99 1.295(11) . ?
F57 C99 1.358(11) . ?
O11 C100 1.185(8) . ?
O12 C100 1.287(8) . ?
O12 H23A 0.8400 . ?
C99 C100 1.568(10) . ?
F49 C93 1.366(16) . ?
F47 C93 1.440(16) . ?
F48 C93 1.241(12) . ?
O5 C94 1.282(10) . ?
O5 H5 0.8400 . ?
O6 C94 1.309(11) . ?
C93 C94 1.474(14) . ?
F41 C89 1.330(7) . ?
F42 C89 1.329(7) . ?
F43 C89 1.335(7) . ?
O1 C90 1.265(6) . ?
O1 H24 0.8400 . ?
O2 C90 1.224(6) . ?
C89 C90 1.530(8) . ?
F44 C91 1.313(8) . ?
F46 C91 1.340(9) . ?
F45 C91 1.336(8) . ?
O4 C92 1.208(8) . ?
O3 C92 1.276(8) . ?
C91 C92 1.524(10) . ?
F62 C103 1.352(7) . ?
F64 C103 1.320(7) . ?
F63 C103 1.311(7) . ?
O16 C104 1.251(7) . ?
O15 C104 1.238(7) . ?
C104 C103 1.544(8) . ?
F60 C101 1.309(8) . ?
F59 C101 1.318(7) . ?
F61 C101 1.319(7) . ?
O14 C102 1.194(8) . ?
O13 C102 1.290(9) . ?
O13 H26 0.8400 . ?
C102 C101 1.532(9) . ?
F52 C95 1.313(12) . ?
F51 C95 1.339(11) . ?
F50 C95 1.321(12) . ?
O7 C96 1.182(9) . ?
O8 C96 1.225(12) . ?
O8 H27A 0.8400 . ?
C95 C96 1.528(15) . ?
F55 C97 1.551(14) . ?
F53 C97 1.311(11) . ?
F54 C97 1.268(13) . ?
C97 C98 1.421(18) . ?
O10 C98 1.179(18) . ?
C98 O9 1.252(12) . ?
O9 H28 0.8400 . ?

loop_
_platon_squeeze_void_nr
_platon_squeeze_void_average_x
_platon_squeeze_void_average_y
_platon_squeeze_void_average_z
_platon_squeeze_void_volume
_platon_squeeze_void_count_electrons
_platon_squeeze_void_content
1 -0.080 0.750 0.170 2606 1155 ' '
2 0.000 0.800 0.250 29 5 ' '
3 -0.088 0.250 0.662 2606 1155 ' '
4 0.000 0.200 0.750 29 5 ' '
5 0.500 0.300 0.250 29 5 ' '
6 0.500 0.700 0.750 29 5 ' '
